data_7047255
loop_
_publ_author_name
'Kadassery, Karthika J.'
'MacMillan, Samantha N.'
'Lacy, David C.'

_publ_section_title
;
 Bisphosphine phenol and phenolate complexes of Mn(i): manganese(i)
 catalyzed Tishchenko reaction.
;
_journal_issue 36
_journal_name_full 'Dalton transactions (Cambridge, England : 2003)'
_journal_page_first 12652
_journal_page_last 12655
_journal_paper_doi 10.1039/c8dt02933d
_journal_volume 47
_journal_year 2018
_chemical_formula_moiety '2(C41 H30 Br2 Mn2 O9 P2), C4 H8 O'
_chemical_formula_sum 'C86 H68 Br4 Mn4 O19 P4'
_chemical_formula_weight 2068.68
_space_group_crystal_system orthorhombic
_space_group_IT_number 56
_space_group_name_Hall '-P 2ab 2ac'
_space_group_name_H-M_alt 'P c c n'
_symmetry_space_group_name_Hall '-P 2ab 2ac'
_symmetry_space_group_name_H-M 'P c c n'
_atom_sites_solution_hydrogens mixed
_atom_sites_solution_primary dual
_audit_creation_date 2018-08-07
_audit_creation_method
;
Olex2 1.2
(compiled 2018.05.29 svn.r3508 for OlexSys, GUI svn.r5506)
;
_audit_update_record
;
2018-08-07 deposited with the CCDC.
2018-08-14 downloaded from the CCDC.
;
_cell_angle_alpha 90
_cell_angle_beta 90
_cell_angle_gamma 90
_cell_formula_units_Z 4
_cell_length_a 34.6154(3)
_cell_length_b 26.4417(2)
_cell_length_c 10.07570(10)
_cell_measurement_reflns_used 15903
_cell_measurement_temperature 100.00(10)
_cell_measurement_theta_max 77.9230
_cell_measurement_theta_min 2.0950
_cell_volume 9222.19(14)
_computing_cell_refinement 'CrysAlisPro 1.171.39.29d (Rigaku OD, 2017)'
_computing_data_collection 'CrysAlisPro 1.171.39.29d (Rigaku OD, 2017)'
_computing_data_reduction 'CrysAlisPro 1.171.39.29d (Rigaku OD, 2017)'
_computing_molecular_graphics 'Olex2 (Dolomanov et al., 2009)'
_computing_publication_material 'Olex2 (Dolomanov et al., 2009)'
_computing_structure_refinement 'ShelXL (Sheldrick, 2015)'
_computing_structure_solution 'ShelXT (Sheldrick, 2015)'
_diffrn_ambient_environment N~2~
_diffrn_ambient_temperature 100.00(10)
_diffrn_detector 'CCD plate'
_diffrn_detector_type HyPix
_diffrn_measured_fraction_theta_full 0.997
_diffrn_measured_fraction_theta_max 0.996
_diffrn_measurement_details
;
List of Runs (angles in degrees, time in seconds):

  # Type    Start    End  Width  t~exp~   \w     \q     \k     \f   Frames
#--------------------------------------------------------------------------
  1  \w      8.00 150.00   0.50    1.55    --   62.87  42.00 -28.00  284
  2  \w     84.00 114.00   0.50    2.00    --  125.75  42.00 -28.00   60
  3  \w    102.00 171.00   0.50    2.00    --  125.75  63.00 -30.00  138
  4  \w    133.00 178.00   0.50    2.00    --  125.75 111.00   0.00   90
  5  \w    111.00 178.00   0.50    2.00    --  125.75  63.00  30.00  134
  6  \w    123.00 149.00   0.50    2.00    --  125.75 -27.00  18.56   52
  7  \w    101.00 128.00   0.50    2.00    --  125.75 -62.00 -22.72   54
  8  \w     86.00 112.00   0.50    2.00    --  125.75 -27.00  18.56   52
  9  \w     83.00 121.00   0.50    2.00    --  125.75  50.00  90.00   76
 10  \w    104.00 129.00   0.50    2.00    --  125.75  80.00 153.00   50
 11  \w    120.00 170.00   0.50    2.00    --  125.75 111.00 150.00  100
 12  \w    107.00 178.00   0.50    2.00    --  125.75 111.00 -60.00  142
 13  \w    123.00 171.00   0.50    2.00    --  125.75  50.00-150.00   96
 14  \w    137.00 175.00   0.50    2.00    --  125.75 111.00-180.00   76
 15  \w    105.00 159.00   0.50    2.00    --  125.75  50.00-120.00  108
 16  \w    100.00 174.00   0.50    2.00    --  125.75 111.00-120.00  148
 17  \w     48.00  86.00   0.50    2.00    --  125.75  25.00  30.00   76
 18  \w     20.00  45.00   0.50    1.55    --   62.87  91.00  -5.90   50
 19  \w     15.00 151.00   0.50    1.55    --   62.87  80.00 153.00  272
 20  \w     67.00  95.00   0.50    2.00    --  125.75 -62.00 -22.72   56
 21  \w     80.00 113.00   0.50    2.00    --  125.75-111.00   0.00   66
 22  \w     48.00 138.00   0.50    2.00    --  125.75-157.00 159.00  180
 23  \w     38.00  87.00   0.50    2.00    --  125.75-119.00 -45.00   98
 24  \w     27.00 117.00   0.50    1.55    --   62.87-119.00 -45.00  180
 25  \w      1.00  53.00   0.50    0.39    --    0.00 -99.00-150.00  104
 26  \w    -48.00  89.00   0.50    0.39    --    0.00  80.00 153.00  274
 27  \w    -77.00 -27.00   0.50    2.00    -- -104.25 111.00-180.00  100
 28  \w   -152.00 -16.00   0.50    2.00    -- -104.25  80.00 153.00  272
;
_diffrn_measurement_device 'four-circle diffractometer'
_diffrn_measurement_device_type 'XtaLAB Synergy, Dualflex, HyPix'
_diffrn_measurement_method '\w scans'
_diffrn_orient_matrix_type 'CrysAlisPro convention (1999,Acta A55,543-557)'
_diffrn_orient_matrix_UB_11 0.0013031000
_diffrn_orient_matrix_UB_12 -0.0577085000
_diffrn_orient_matrix_UB_13 -0.0202198000
_diffrn_orient_matrix_UB_21 -0.0382028000
_diffrn_orient_matrix_UB_22 0.0024883000
_diffrn_orient_matrix_UB_23 -0.0782046000
_diffrn_orient_matrix_UB_31 0.0228234000
_diffrn_orient_matrix_UB_32 0.0075278000
_diffrn_orient_matrix_UB_33 -0.1297916000
_diffrn_radiation_monochromator mirror
_diffrn_radiation_probe x-ray
_diffrn_radiation_type CuK\a
_diffrn_radiation_wavelength 1.54184
_diffrn_reflns_av_R_equivalents 0.0427
_diffrn_reflns_av_unetI/netI 0.0302
_diffrn_reflns_Laue_measured_fraction_full 0.997
_diffrn_reflns_Laue_measured_fraction_max 0.996
_diffrn_reflns_limit_h_max 42
_diffrn_reflns_limit_h_min -41
_diffrn_reflns_limit_k_max 32
_diffrn_reflns_limit_k_min -32
_diffrn_reflns_limit_l_max 11
_diffrn_reflns_limit_l_min -12
_diffrn_reflns_number 49545
_diffrn_reflns_point_group_measured_fraction_full 0.997
_diffrn_reflns_point_group_measured_fraction_max 0.996
_diffrn_reflns_theta_full 67.684
_diffrn_reflns_theta_max 70.073
_diffrn_reflns_theta_min 3.343
_diffrn_source 'micro-focus sealed X-ray tube'
_diffrn_source_type 'PhotonJet (Cu) X-ray Source'
_exptl_absorpt_coefficient_mu 7.576
_exptl_absorpt_correction_T_max 1.000
_exptl_absorpt_correction_T_min 0.256
_exptl_absorpt_correction_type gaussian
_exptl_absorpt_process_details
;
CrysAlisPro 1.171.39.29d (Rigaku Oxford Diffraction, 2017)
Numerical absorption correction based on gaussian integration over
            a multifaceted crystal model
Empirical absorption correction using spherical harmonics,
 implemented in SCALE3 ABSPACK scaling algorithm.
;
_exptl_crystal_colour 'clear yellow'
_exptl_crystal_density_diffrn 1.490
_exptl_crystal_description block
_exptl_crystal_F_000 4144
_exptl_crystal_size_max 0.244
_exptl_crystal_size_mid 0.068
_exptl_crystal_size_min 0.04
_refine_diff_density_max 0.921
_refine_diff_density_min -0.510
_refine_diff_density_rms 0.101
_refine_ls_extinction_method none
_refine_ls_goodness_of_fit_ref 1.065
_refine_ls_hydrogen_treatment mixed
_refine_ls_matrix_type full
_refine_ls_number_parameters 594
_refine_ls_number_reflns 8739
_refine_ls_number_restraints 167
_refine_ls_restrained_S_all 1.080
_refine_ls_R_factor_all 0.0477
_refine_ls_R_factor_gt 0.0434
_refine_ls_shift/su_max 0.022
_refine_ls_shift/su_mean 0.001
_refine_ls_structure_factor_coef Fsqd
_refine_ls_weighting_details 'w=1/[\s^2^(Fo^2^)+(0.0611P)^2^+21.3015P] where P=(Fo^2^+2Fc^2^)/3'
_refine_ls_weighting_scheme calc
_refine_ls_wR_factor_gt 0.1176
_refine_ls_wR_factor_ref 0.1204
_reflns_Friedel_coverage 0.000
_reflns_number_gt 8061
_reflns_number_total 8739
_reflns_threshold_expression 'I > 2\s(I)'
_cod_data_source_file c8dt02933d2.cif
_cod_data_source_block rlacy13_abs
_cod_depositor_comments 'Adding full bibliography for 7047253--7047256.cif.'
_cod_database_code 7047255
_shelx_shelxl_version_number 2016/6
_chemical_oxdiff_formula C41H30Br2Mn2O9P2
_chemical_oxdiff_usercomment 'Crystallized from THF/hexane'
_shelx_space_group_comment
;
The symmetry employed for this shelxl refinement is uniquely defined
by the following loop, which should always be used as a source of
symmetry information in preference to the above space-group names.
They are only intended as comments.
;
_shelx_estimated_absorpt_t_max 0.751
_shelx_estimated_absorpt_t_min 0.259
_reflns_odcompleteness_completeness 99.48
_reflns_odcompleteness_iscentric 1
_reflns_odcompleteness_theta 69.95
_olex2_refinement_description
;
1. Fixed Uiso
 At 1.2 times of:
  All C(H) groups, All C(H,H) groups, All O(H) groups
 At 1.5 times of:
  All C(H,H,H) groups
2. Restrained distances
 O5-H5
 0.84 with sigma of 0.02
 C4_1-C1_1
 2.18 with sigma of 0.02
 C4_2-C1_2
 2.18 with sigma of 0.02
 C1_1-C2_1 \\sim C2_1-C3_1 \\sim C3_1-C4_1
 C1_2-C2_2 \\sim C2_2-C3_2 \\sim C3_2-C4_2
 with sigma of 0.02
 O1_1-C1_1 \\sim O1_1-C4_1
 O1_2-C1_2 \\sim O1_2-C4_2
 with sigma of 0.02
 O1_1-C2_1 \\sim O1_1-C3_1
 O1_2-C2_2 \\sim O1_2-C3_2
 with sigma of 0.02
 C2_1-C4_1 \\sim C1_1-C3_1
 C2_2-C4_2 \\sim C1_2-C3_2
 with sigma of 0.02
3. Uiso/Uaniso restraints and constraints
O1_1 \\sim C1_1 \\sim C2_1 \\sim C3_1 \\sim C4_1 \\sim O1_2 \\sim C1_2 \\sim
C2_2 \\sim C3_2 \\sim C4_2: within 2A with sigma of 0.04 and sigma for terminal
atoms of 0.08
Uanis(O1_2) = Uanis(O1_1)
4. Rigid body (RIGU) restrains
 O1_1, C1_1, C2_1, C3_1, C4_1
 O1_2, C1_2, C2_2, C3_2, C4_2
 with sigma for 1-2 distances of 0.004 and sigma for 1-3 distances of 0.004
5. Same fragment restrains
{O1_2, C1_2, C2_2, C3_2, C4_2} sigma for 1-2: 0.02, 1-3: 0.02
as
{O1_1, C1_1, C2_1, C3_1, C4_1}
6. Others
 Sof(O1)=Sof(C1)=Sof(H1A)=Sof(H1B)=Sof(C2)=Sof(H2A)=Sof(H2B)=Sof(C3)=Sof(H3A)=
 Sof(H3B)=Sof(C4)=Sof(H4A)=Sof(H4B)=0.5*(1-FVAR(2))
 Sof(O1)=Sof(C1)=Sof(H1A)=Sof(H1B)=Sof(C2)=Sof(H2A)=Sof(H2B)=Sof(C3)=Sof(H3A)=
 Sof(H3B)=Sof(C4)=Sof(H4A)=Sof(H4B)=0.5*FVAR(2)
7.a Secondary CH2 refined with riding coordinates:
 C17(H17A,H17B), C25(H25A,H25B), C1(H1A,H1B), C2(H2A,H2B), C3(H3A,H3B), C4(H4A,
 H4B), C1(H1A,H1B), C2(H2A,H2B), C3(H3A,H3B), C4(H4A,H4B)
7.b Aromatic/amide H refined with riding coordinates:
 C6(H6), C7(H7), C8(H8), C9(H9), C10(H10), C12(H12), C13(H13), C14(H14),
 C15(H15), C16(H16), C19(H19), C21(H21), C27(H27), C28(H28), C29(H29), C30(H30),
  C31(H31), C33(H33), C34(H34), C35(H35), C36(H36), C37(H37)
7.c Idealised Me refined as rotating group:
 C24(H24A,H24B,H24C)
;
_olex2_submission_special_instructions 'No special instructions were received'
_oxdiff_exptl_absorpt_empirical_details
;
Empirical correction (ABSPACK) includes:
- Absorption correction using spherical harmonics
- Frame scaling
;
_oxdiff_exptl_absorpt_empirical_full_max 1.293
_oxdiff_exptl_absorpt_empirical_full_min 0.775

loop_
_space_group_symop_operation_xyz
'x, y, z'
'-x+1/2, -y+1/2, z'
'-x, y+1/2, -z+1/2'
'x+1/2, -y, -z+1/2'
'-x, -y, -z'
'x-1/2, y-1/2, -z'
'x, -y-1/2, z-1/2'
'-x-1/2, y, z-1/2'

loop_
_atom_site_label
_atom_site_type_symbol
_atom_site_fract_x
_atom_site_fract_y
_atom_site_fract_z
_atom_site_U_iso_or_equiv
_atom_site_adp_type
_atom_site_occupancy
_atom_site_site_symmetry_order
_atom_site_calc_flag
_atom_site_refinement_flags_posn
_atom_site_refinement_flags_adp
_atom_site_refinement_flags_occupancy
_atom_site_disorder_assembly
_atom_site_disorder_group
Br1 Br 0.63208(2) 0.35093(2) 0.14321(4) 0.02934(11) Uani 1 1 d . . . . .
Br2 Br 0.57285(2) 0.59301(2) 0.13547(3) 0.02608(11) Uani 1 1 d . . . . .
Mn1 Mn 0.68433(2) 0.34124(2) 0.31541(6) 0.02214(13) Uani 1 1 d . . . . .
Mn2 Mn 0.58823(2) 0.65710(2) 0.31217(5) 0.02145(13) Uani 1 1 d . . . . .
P1 P 0.66116(2) 0.41418(3) 0.42336(8) 0.01939(17) Uani 1 1 d . . . . .
P2 P 0.53064(2) 0.63301(3) 0.41818(8) 0.01867(17) Uani 1 1 d . . . . .
O1 O 0.75104(8) 0.32132(11) 0.4867(3) 0.0384(6) Uani 1 1 d . . . . .
O2 O 0.70413(9) 0.24666(11) 0.1706(3) 0.0453(7) Uani 1 1 d . . . . .
O3 O 0.63117(8) 0.27985(10) 0.4810(3) 0.0380(7) Uani 1 1 d . . . . .
O4 O 0.73261(8) 0.41014(10) 0.1438(3) 0.0355(6) Uani 1 1 d . . . . .
O5 O 0.56493(7) 0.48665(9) 0.2935(2) 0.0229(5) Uani 1 1 d D . . . .
H5 H 0.5653(8) 0.5154(8) 0.259(4) 0.028 Uiso 1 1 d DR . . . .
O6 O 0.60828(9) 0.74056(10) 0.4918(3) 0.0382(7) Uani 1 1 d . . . . .
O7 O 0.65987(9) 0.67880(13) 0.1594(3) 0.0482(8) Uani 1 1 d . . . . .
O8 O 0.54015(8) 0.72666(10) 0.1417(3) 0.0346(6) Uani 1 1 d . . . . .
O9 O 0.63383(8) 0.58216(10) 0.4719(3) 0.0351(6) Uani 1 1 d . . . . .
C1 C 0.72433(10) 0.33070(13) 0.4246(4) 0.0268(7) Uani 1 1 d . . . . .
C2 C 0.69728(11) 0.28302(15) 0.2227(4) 0.0310(8) Uani 1 1 d . . . . .
C3 C 0.65053(11) 0.30228(13) 0.4199(4) 0.0259(7) Uani 1 1 d . . . . .
C4 C 0.71478(10) 0.38393(14) 0.2081(4) 0.0275(7) Uani 1 1 d . . . . .
C5 C 0.67373(9) 0.42338(13) 0.5971(3) 0.0237(7) Uani 1 1 d . . . . .
C6 C 0.67554(10) 0.38086(14) 0.6796(4) 0.0280(8) Uani 1 1 d . . . . .
H6 H 0.675023 0.347944 0.641831 0.034 Uiso 1 1 calc R . . . .
C7 C 0.67806(11) 0.38654(17) 0.8156(4) 0.0350(9) Uani 1 1 d . . . . .
H7 H 0.678973 0.357549 0.871194 0.042 Uiso 1 1 calc R . . . .
C8 C 0.67927(13) 0.43441(19) 0.8710(4) 0.0426(10) Uani 1 1 d . . . . .
H8 H 0.680748 0.438215 0.964587 0.051 Uiso 1 1 calc R . . . .
C9 C 0.67834(13) 0.47619(18) 0.7914(5) 0.0424(10) Uani 1 1 d . . . . .
H9 H 0.679851 0.508855 0.830326 0.051 Uiso 1 1 calc R . . . .
C10 C 0.67524(11) 0.47174(15) 0.6548(4) 0.0323(8) Uani 1 1 d . . . . .
H10 H 0.674139 0.501103 0.600568 0.039 Uiso 1 1 calc R . . . .
C11 C 0.67632(11) 0.47184(13) 0.3397(4) 0.0269(7) Uani 1 1 d . . . . .
C12 C 0.71213(12) 0.49378(15) 0.3719(4) 0.0365(9) Uani 1 1 d . . . . .
H12 H 0.726889 0.481010 0.444016 0.044 Uiso 1 1 calc R . . . .
C13 C 0.72578(13) 0.53440(17) 0.2974(5) 0.0487(12) Uani 1 1 d . . . . .
H13 H 0.749789 0.549645 0.319437 0.058 Uiso 1 1 calc R . . . .
C14 C 0.70456(14) 0.55262(18) 0.1914(5) 0.0517(13) Uani 1 1 d . . . . .
H14 H 0.714177 0.580207 0.140804 0.062 Uiso 1 1 calc R . . . .
C15 C 0.66929(12) 0.53092(15) 0.1582(4) 0.0377(9) Uani 1 1 d . . . . .
H15 H 0.654946 0.543569 0.084952 0.045 Uiso 1 1 calc R . . . .
C16 C 0.65501(11) 0.49061(14) 0.2324(4) 0.0276(8) Uani 1 1 d . . . . .
H16 H 0.630831 0.475867 0.210255 0.033 Uiso 1 1 calc R . . . .
C17 C 0.60760(9) 0.41379(12) 0.4303(3) 0.0199(6) Uani 1 1 d . . . . .
H17A H 0.597907 0.412995 0.337907 0.024 Uiso 1 1 calc R . . . .
H17B H 0.599530 0.381730 0.472853 0.024 Uiso 1 1 calc R . . . .
C18 C 0.58722(9) 0.45649(12) 0.5014(3) 0.0182(6) Uani 1 1 d . . . . .
C19 C 0.58630(10) 0.45831(13) 0.6397(3) 0.0220(7) Uani 1 1 d . . . . .
H19 H 0.599982 0.433440 0.688844 0.026 Uiso 1 1 calc R . . . .
C20 C 0.56588(10) 0.49554(13) 0.7077(3) 0.0235(7) Uani 1 1 d . . . . .
C21 C 0.54491(10) 0.53039(12) 0.6342(3) 0.0222(7) Uani 1 1 d . . . . .
H21 H 0.530323 0.555416 0.679626 0.027 Uiso 1 1 calc R . . . .
C22 C 0.54454(9) 0.52989(12) 0.4949(3) 0.0186(6) Uani 1 1 d . . . . .
C23 C 0.56608(9) 0.49252(12) 0.4295(3) 0.0188(6) Uani 1 1 d . . . . .
C24 C 0.56559(14) 0.49703(16) 0.8578(4) 0.0357(9) Uani 1 1 d . . . . .
H24A H 0.582239 0.524593 0.888722 0.054 Uiso 1 1 calc GR . . . .
H24B H 0.575189 0.464796 0.892649 0.054 Uiso 1 1 calc GR . . . .
H24C H 0.539146 0.502675 0.889230 0.054 Uiso 1 1 calc GR . . . .
C25 C 0.51804(9) 0.56489(11) 0.4202(3) 0.0194(6) Uani 1 1 d . . . . .
H25A H 0.491814 0.561486 0.458365 0.023 Uiso 1 1 calc R . . . .
H25B H 0.516685 0.553040 0.327084 0.023 Uiso 1 1 calc R . . . .
C26 C 0.52438(10) 0.64847(11) 0.5929(3) 0.0217(7) Uani 1 1 d . . . . .
C27 C 0.55620(11) 0.65527(12) 0.6761(3) 0.0237(7) Uani 1 1 d . . . . .
H27 H 0.581450 0.657282 0.639540 0.028 Uiso 1 1 calc R . . . .
C28 C 0.55091(12) 0.65909(14) 0.8126(4) 0.0316(8) Uani 1 1 d . . . . .
H28 H 0.572595 0.664016 0.868938 0.038 Uiso 1 1 calc R . . . .
C29 C 0.51426(13) 0.65578(15) 0.8669(4) 0.0343(9) Uani 1 1 d . . . . .
H29 H 0.510900 0.657986 0.960292 0.041 Uiso 1 1 calc R . . . .
C30 C 0.48263(12) 0.64927(15) 0.7854(4) 0.0331(8) Uani 1 1 d . . . . .
H30 H 0.457431 0.647416 0.822485 0.040 Uiso 1 1 calc R . . . .
C31 C 0.48771(11) 0.64544(13) 0.6494(4) 0.0276(7) Uani 1 1 d . . . . .
H31 H 0.465856 0.640671 0.593747 0.033 Uiso 1 1 calc R . . . .
C32 C 0.48808(10) 0.65990(13) 0.3380(4) 0.0246(7) Uani 1 1 d . . . . .
C33 C 0.47310(12) 0.70658(14) 0.3779(4) 0.0337(9) Uani 1 1 d . . . . .
H33 H 0.484572 0.724151 0.450072 0.040 Uiso 1 1 calc R . . . .
C34 C 0.44170(13) 0.72737(17) 0.3129(5) 0.0449(11) Uani 1 1 d . . . . .
H34 H 0.431552 0.758962 0.341147 0.054 Uiso 1 1 calc R . . . .
C35 C 0.42494(13) 0.70220(19) 0.2064(5) 0.0480(12) Uani 1 1 d . . . . .
H35 H 0.403085 0.716331 0.163065 0.058 Uiso 1 1 calc R . . . .
C36 C 0.44012(13) 0.65631(17) 0.1631(4) 0.0398(10) Uani 1 1 d . . . . .
H36 H 0.429075 0.639515 0.088837 0.048 Uiso 1 1 calc R . . . .
C37 C 0.47157(11) 0.63513(14) 0.2290(4) 0.0288(8) Uani 1 1 d . . . . .
H37 H 0.481874 0.603730 0.199910 0.035 Uiso 1 1 calc R . . . .
C38 C 0.59950(10) 0.70739(13) 0.4247(4) 0.0276(8) Uani 1 1 d . . . . .
C39 C 0.63244(11) 0.67092(15) 0.2164(4) 0.0312(8) Uani 1 1 d . . . . .
C40 C 0.55857(11) 0.70134(13) 0.2069(4) 0.0270(7) Uani 1 1 d . . . . .
C41 C 0.61556(10) 0.60960(13) 0.4108(4) 0.0253(7) Uani 1 1 d . . . . .
O1_1 O 0.6575(4) 0.6300(5) 0.8283(16) 0.066(3) Uani 0.320(6) 1 d D U P A 1
C1_1 C 0.6950(3) 0.6150(5) 0.797(2) 0.073(5) Uani 0.320(6) 1 d D U P A 1
H1A_1 H 0.712455 0.624589 0.870549 0.088 Uiso 0.320(6) 1 calc R . P A 1
H1B_1 H 0.695706 0.577721 0.788440 0.088 Uiso 0.320(6) 1 calc R . P A 1
C2_1 C 0.7098(5) 0.6376(7) 0.672(2) 0.083(5) Uani 0.320(6) 1 d D U P A 1
H2A_1 H 0.737671 0.645467 0.679406 0.099 Uiso 0.320(6) 1 calc R . P A 1
H2B_1 H 0.705594 0.614701 0.596039 0.099 Uiso 0.320(6) 1 calc R . P A 1
C3_1 C 0.6875(6) 0.6827(7) 0.659(2) 0.080(5) Uani 0.320(6) 1 d D U P A 1
H3A_1 H 0.672672 0.682531 0.575103 0.095 Uiso 0.320(6) 1 calc R . P A 1
H3B_1 H 0.704247 0.712993 0.661309 0.095 Uiso 0.320(6) 1 calc R . P A 1
C4_1 C 0.6614(5) 0.6815(5) 0.7748(19) 0.060(4) Uani 0.320(6) 1 d D U P A 1
H4A_1 H 0.635656 0.694215 0.748254 0.072 Uiso 0.320(6) 1 calc R . P A 1
H4B_1 H 0.671642 0.704087 0.844748 0.072 Uiso 0.320(6) 1 calc R . P A 1
O1_2 O 0.6614(7) 0.6193(9) 0.791(3) 0.066(3) Uani 0.180(6) 1 d D U P A 2
C1_2 C 0.6651(8) 0.6704(12) 0.747(3) 0.072(7) Uani 0.180(6) 1 d D U P A 2
H1A_2 H 0.672042 0.670129 0.651697 0.086 Uiso 0.180(6) 1 calc R . P A 2
H1B_2 H 0.639647 0.687162 0.755395 0.086 Uiso 0.180(6) 1 calc R . P A 2
C2_2 C 0.6939(8) 0.7004(8) 0.819(3) 0.069(7) Uani 0.180(6) 1 d D U P A 2
H2A_2 H 0.708195 0.723276 0.758915 0.083 Uiso 0.180(6) 1 calc R . P A 2
H2B_2 H 0.681808 0.720563 0.890881 0.083 Uiso 0.180(6) 1 calc R . P A 2
C3_2 C 0.7190(7) 0.6611(10) 0.873(3) 0.073(7) Uani 0.180(6) 1 d D U P A 2
H3A_2 H 0.730718 0.671200 0.958617 0.088 Uiso 0.180(6) 1 calc R . P A 2
H3B_2 H 0.739635 0.651437 0.809721 0.088 Uiso 0.180(6) 1 calc R . P A 2
C4_2 C 0.6898(6) 0.6199(8) 0.890(3) 0.076(7) Uani 0.180(6) 1 d D U P A 2
H4A_2 H 0.703246 0.586858 0.890127 0.091 Uiso 0.180(6) 1 calc R . P A 2
H4B_2 H 0.677063 0.623953 0.977343 0.091 Uiso 0.180(6) 1 calc R . P A 2

loop_
_atom_site_aniso_label
_atom_site_aniso_U_11
_atom_site_aniso_U_22
_atom_site_aniso_U_33
_atom_site_aniso_U_23
_atom_site_aniso_U_13
_atom_site_aniso_U_12
Br1 0.0265(2) 0.0344(2) 0.0271(2) -0.00610(15) -0.00174(15) 0.00034(15)
Br2 0.0366(2) 0.02259(18) 0.01902(18) -0.00037(13) 0.00099(14) 0.00454(14)
Mn1 0.0209(3) 0.0209(3) 0.0247(3) 0.0003(2) 0.0030(2) 0.0035(2)
Mn2 0.0232(3) 0.0198(3) 0.0213(3) 0.0005(2) 0.0025(2) -0.0003(2)
P1 0.0179(4) 0.0188(4) 0.0215(4) 0.0016(3) -0.0004(3) 0.0018(3)
P2 0.0197(4) 0.0154(4) 0.0209(4) 0.0001(3) -0.0004(3) 0.0017(3)
O1 0.0260(13) 0.0434(15) 0.0457(16) 0.0091(13) -0.0069(13) 0.0016(12)
O2 0.0434(17) 0.0295(15) 0.063(2) -0.0093(14) 0.0117(16) -0.0005(13)
O3 0.0387(16) 0.0288(14) 0.0465(17) -0.0048(13) 0.0031(14) -0.0068(12)
O4 0.0299(14) 0.0364(15) 0.0402(15) 0.0045(12) 0.0074(12) -0.0019(12)
O5 0.0307(13) 0.0216(11) 0.0165(11) -0.0004(9) -0.0025(9) 0.0061(10)
O6 0.0452(16) 0.0310(14) 0.0383(15) -0.0076(12) 0.0056(13) -0.0103(12)
O7 0.0353(16) 0.0550(19) 0.0543(19) 0.0109(16) 0.0184(15) 0.0002(14)
O8 0.0420(16) 0.0248(13) 0.0371(15) 0.0099(11) 0.0004(13) 0.0022(12)
O9 0.0300(14) 0.0340(14) 0.0413(15) 0.0050(12) -0.0030(12) 0.0041(11)
C1 0.0243(18) 0.0250(17) 0.0311(18) 0.0032(14) 0.0032(15) 0.0000(14)
C2 0.0255(18) 0.035(2) 0.0324(19) -0.0009(17) 0.0080(15) 0.0009(15)
C3 0.0285(18) 0.0224(16) 0.0267(17) -0.0072(14) -0.0009(15) 0.0035(15)
C4 0.0241(17) 0.0280(18) 0.0305(18) -0.0033(15) -0.0009(15) 0.0021(15)
C5 0.0168(15) 0.0301(17) 0.0243(17) -0.0012(14) -0.0046(13) 0.0033(13)
C6 0.0245(17) 0.0296(18) 0.0299(18) 0.0000(15) -0.0015(14) 0.0047(15)
C7 0.0300(19) 0.050(2) 0.0249(18) 0.0037(17) -0.0015(15) 0.0065(18)
C8 0.040(2) 0.063(3) 0.0251(19) -0.0054(19) -0.0115(17) 0.006(2)
C9 0.038(2) 0.047(2) 0.043(2) -0.020(2) -0.0102(19) -0.0022(19)
C10 0.0298(19) 0.0303(19) 0.037(2) -0.0021(16) -0.0063(16) -0.0012(15)
C11 0.0254(18) 0.0216(16) 0.0338(19) 0.0027(14) 0.0048(15) 0.0042(14)
C12 0.029(2) 0.032(2) 0.048(2) 0.0061(18) -0.0019(18) -0.0033(16)
C13 0.036(2) 0.037(2) 0.073(3) 0.012(2) 0.003(2) -0.0085(19)
C14 0.044(3) 0.039(2) 0.072(3) 0.031(2) 0.018(2) 0.002(2)
C15 0.036(2) 0.034(2) 0.042(2) 0.0151(18) 0.0110(19) 0.0093(17)
C16 0.0254(17) 0.0271(18) 0.0304(18) 0.0030(15) 0.0074(15) 0.0038(14)
C17 0.0188(15) 0.0184(15) 0.0225(15) -0.0010(12) -0.0006(13) 0.0011(12)
C18 0.0169(15) 0.0179(15) 0.0199(15) -0.0007(12) 0.0008(12) 0.0009(12)
C19 0.0228(16) 0.0218(16) 0.0213(16) 0.0010(13) -0.0056(13) 0.0033(13)
C20 0.0290(17) 0.0215(16) 0.0200(16) -0.0027(13) -0.0025(14) -0.0002(14)
C21 0.0263(17) 0.0166(15) 0.0237(17) -0.0027(13) 0.0012(14) 0.0016(13)
C22 0.0181(15) 0.0175(15) 0.0203(15) 0.0014(12) -0.0011(12) -0.0016(12)
C23 0.0185(15) 0.0188(15) 0.0190(15) -0.0007(12) -0.0030(12) -0.0004(12)
C24 0.055(3) 0.033(2) 0.0190(18) -0.0026(15) -0.0026(17) 0.0088(18)
C25 0.0199(15) 0.0157(14) 0.0227(15) -0.0006(12) -0.0005(13) 0.0014(12)
C26 0.0262(17) 0.0142(14) 0.0245(16) -0.0025(12) -0.0004(14) 0.0026(12)
C27 0.0274(18) 0.0199(16) 0.0239(17) 0.0005(13) 0.0011(14) -0.0019(13)
C28 0.038(2) 0.0285(19) 0.0281(19) 0.0006(15) -0.0050(16) -0.0009(16)
C29 0.047(2) 0.033(2) 0.0231(18) -0.0009(15) 0.0044(17) 0.0026(17)
C30 0.033(2) 0.037(2) 0.0290(19) -0.0021(16) 0.0078(16) 0.0067(16)
C31 0.0277(18) 0.0270(17) 0.0282(18) -0.0023(14) 0.0023(15) 0.0034(14)
C32 0.0225(17) 0.0232(16) 0.0281(17) 0.0094(14) 0.0006(14) 0.0034(14)
C33 0.034(2) 0.0229(18) 0.044(2) 0.0062(16) 0.0037(17) 0.0062(15)
C34 0.039(2) 0.034(2) 0.061(3) 0.019(2) 0.010(2) 0.0148(19)
C35 0.031(2) 0.052(3) 0.061(3) 0.032(2) -0.006(2) 0.010(2)
C36 0.034(2) 0.047(2) 0.039(2) 0.0158(19) -0.0099(18) 0.0003(18)
C37 0.0272(18) 0.0293(18) 0.0300(18) 0.0081(15) -0.0044(15) 0.0010(15)
C38 0.0264(18) 0.0265(18) 0.0299(18) 0.0034(15) 0.0045(15) -0.0042(14)
C39 0.034(2) 0.0316(19) 0.0278(18) 0.0029(15) 0.0033(16) 0.0020(16)
C40 0.0330(19) 0.0213(16) 0.0266(17) -0.0009(14) 0.0051(16) -0.0053(15)
C41 0.0218(17) 0.0254(17) 0.0287(17) -0.0023(14) 0.0032(14) -0.0021(14)
O1_1 0.062(5) 0.063(7) 0.074(9) -0.024(6) 0.011(5) 0.019(5)
C1_1 0.036(7) 0.045(8) 0.139(15) -0.007(9) 0.008(8) 0.000(6)
C2_1 0.045(9) 0.098(12) 0.106(14) -0.016(10) 0.006(8) 0.018(8)
C3_1 0.068(11) 0.074(11) 0.096(12) -0.007(8) 0.001(9) 0.005(8)
C4_1 0.049(9) 0.055(7) 0.077(10) -0.032(7) -0.004(7) 0.010(6)
O1_2 0.062(5) 0.063(7) 0.074(9) -0.024(6) 0.011(5) 0.019(5)
C1_2 0.047(14) 0.086(12) 0.083(18) 0.010(12) 0.032(11) 0.008(10)
C2_2 0.070(15) 0.070(11) 0.068(17) -0.001(12) 0.020(13) 0.022(9)
C3_2 0.059(12) 0.066(14) 0.094(19) -0.008(13) 0.015(12) 0.017(9)
C4_2 0.076(14) 0.072(14) 0.081(15) -0.005(13) 0.002(11) -0.002(12)

loop_
_atom_type_symbol
_atom_type_description
_atom_type_scat_dispersion_real
_atom_type_scat_dispersion_imag
_atom_type_scat_source
C C 0.0181 0.0091 'International Tables Vol C Tables 4.2.6.8 and 6.1.1.4'
H H 0.0000 0.0000 'International Tables Vol C Tables 4.2.6.8 and 6.1.1.4'
Br Br -0.6763 1.2805 'International Tables Vol C Tables 4.2.6.8 and 6.1.1.4'
Mn Mn -0.5299 2.8052 'International Tables Vol C Tables 4.2.6.8 and 6.1.1.4'
O O 0.0492 0.0322 'International Tables Vol C Tables 4.2.6.8 and 6.1.1.4'
P P 0.2955 0.4335 'International Tables Vol C Tables 4.2.6.8 and 6.1.1.4'

loop_
_exptl_crystal_face_index_h
_exptl_crystal_face_index_k
_exptl_crystal_face_index_l
_exptl_crystal_face_perp_dist
-3 0 -6 0.1121
-22 -4 0 0.0188
-1 17 1 0.0028
17 11 0 0.0299
17 -11 0 0.0354
-4 -8 6 0.1098
-3 -17 0 0.0207
-5 16 -2 0.0366

loop_
_geom_angle_atom_site_label_1
_geom_angle_atom_site_label_2
_geom_angle_atom_site_label_3
_geom_angle
P1 Mn1 Br1 89.45(3)
C1 Mn1 Br1 173.85(12)
C1 Mn1 P1 96.14(12)
C1 Mn1 C2 89.62(17)
C1 Mn1 C3 92.97(16)
C1 Mn1 C4 90.75(16)
C2 Mn1 Br1 84.90(12)
C2 Mn1 P1 173.82(12)
C2 Mn1 C3 88.73(15)
C2 Mn1 C4 94.18(16)
C3 Mn1 Br1 89.70(11)
C3 Mn1 P1 88.75(10)
C3 Mn1 C4 175.30(16)
C4 Mn1 Br1 86.88(11)
C4 Mn1 P1 87.99(11)
P2 Mn2 Br2 87.68(3)
C38 Mn2 Br2 174.18(12)
C38 Mn2 P2 95.63(12)
C38 Mn2 C39 90.20(17)
C38 Mn2 C40 90.82(16)
C38 Mn2 C41 93.00(16)
C39 Mn2 Br2 86.49(13)
C39 Mn2 P2 174.17(13)
C39 Mn2 C40 91.98(16)
C39 Mn2 C41 89.50(16)
C40 Mn2 Br2 84.51(11)
C40 Mn2 P2 87.82(11)
C41 Mn2 Br2 91.76(11)
C41 Mn2 P2 90.32(11)
C41 Mn2 C40 175.90(16)
C5 P1 Mn1 118.18(11)
C5 P1 C11 105.36(17)
C5 P1 C17 101.73(15)
C11 P1 Mn1 111.95(12)
C11 P1 C17 108.09(15)
C17 P1 Mn1 110.68(10)
C25 P2 Mn2 117.91(11)
C26 P2 Mn2 118.68(12)
C26 P2 C25 100.35(15)
C26 P2 C32 104.14(16)
C32 P2 Mn2 112.22(12)
C32 P2 C25 101.16(15)
C23 O5 H5 108(3)
O1 C1 Mn1 174.4(3)
O2 C2 Mn1 176.9(4)
O3 C3 Mn1 179.5(4)
O4 C4 Mn1 178.9(3)
C6 C5 P1 118.3(3)
C6 C5 C10 118.9(3)
C10 C5 P1 121.9(3)
C5 C6 H6 119.9
C7 C6 C5 120.3(4)
C7 C6 H6 119.9
C6 C7 H7 120.0
C8 C7 C6 120.1(4)
C8 C7 H7 120.0
C7 C8 H8 119.9
C9 C8 C7 120.2(4)
C9 C8 H8 119.9
C8 C9 H9 119.5
C8 C9 C10 121.1(4)
C10 C9 H9 119.5
C5 C10 H10 120.3
C9 C10 C5 119.4(4)
C9 C10 H10 120.3
C12 C11 P1 119.5(3)
C16 C11 P1 120.2(3)
C16 C11 C12 119.8(3)
C11 C12 H12 120.3
C13 C12 C11 119.5(4)
C13 C12 H12 120.3
C12 C13 H13 119.8
C14 C13 C12 120.3(4)
C14 C13 H13 119.8
C13 C14 H14 119.7
C13 C14 C15 120.6(4)
C15 C14 H14 119.7
C14 C15 H15 120.1
C16 C15 C14 119.9(4)
C16 C15 H15 120.1
C11 C16 H16 120.0
C15 C16 C11 119.9(4)
C15 C16 H16 120.0
P1 C17 H17A 107.6
P1 C17 H17B 107.6
H17A C17 H17B 107.1
C18 C17 P1 118.7(2)
C18 C17 H17A 107.6
C18 C17 H17B 107.6
C19 C18 C17 120.6(3)
C19 C18 C23 118.7(3)
C23 C18 C17 120.4(3)
C18 C19 H19 119.1
C20 C19 C18 121.8(3)
C20 C19 H19 119.1
C19 C20 C24 120.9(3)
C21 C20 C19 118.2(3)
C21 C20 C24 120.8(3)
C20 C21 H21 118.9
C20 C21 C22 122.2(3)
C22 C21 H21 118.9
C21 C22 C25 120.0(3)
C23 C22 C21 118.1(3)
C23 C22 C25 121.5(3)
O5 C23 C18 116.8(3)
O5 C23 C22 122.1(3)
C22 C23 C18 120.9(3)
C20 C24 H24A 109.5
C20 C24 H24B 109.5
C20 C24 H24C 109.5
H24A C24 H24B 109.5
H24A C24 H24C 109.5
H24B C24 H24C 109.5
P2 C25 H25A 108.0
P2 C25 H25B 108.0
C22 C25 P2 117.3(2)
C22 C25 H25A 108.0
C22 C25 H25B 108.0
H25A C25 H25B 107.2
C27 C26 P2 121.0(3)
C31 C26 P2 119.4(3)
C31 C26 C27 118.8(3)
C26 C27 H27 120.0
C28 C27 C26 119.9(4)
C28 C27 H27 120.0
C27 C28 H28 119.8
C29 C28 C27 120.4(4)
C29 C28 H28 119.8
C28 C29 H29 120.0
C30 C29 C28 120.0(4)
C30 C29 H29 120.0
C29 C30 H30 120.1
C29 C30 C31 119.8(4)
C31 C30 H30 120.1
C26 C31 H31 119.5
C30 C31 C26 121.0(4)
C30 C31 H31 119.5
C33 C32 P2 121.1(3)
C33 C32 C37 119.1(3)
C37 C32 P2 119.6(3)
C32 C33 H33 119.8
C34 C33 C32 120.4(4)
C34 C33 H33 119.8
C33 C34 H34 119.9
C33 C34 C35 120.2(4)
C35 C34 H34 119.9
C34 C35 H35 119.9
C36 C35 C34 120.1(4)
C36 C35 H35 119.9
C35 C36 H36 120.1
C35 C36 C37 119.7(4)
C37 C36 H36 120.1
C32 C37 H37 119.8
C36 C37 C32 120.3(4)
C36 C37 H37 119.8
O6 C38 Mn2 176.1(3)
O7 C39 Mn2 178.7(4)
O8 C40 Mn2 177.8(3)
O9 C41 Mn2 176.5(3)
C1_1 O1_1 C4_1 95.3(10)
O1_1 C1_1 H1A_1 108.9
O1_1 C1_1 H1B_1 108.9
H1A_1 C1_1 H1B_1 107.7
C2_1 C1_1 O1_1 113.5(10)
C2_1 C1_1 H1A_1 108.9
C2_1 C1_1 H1B_1 108.9
C1_1 C2_1 H2A_1 111.1
C1_1 C2_1 H2B_1 111.1
H2A_1 C2_1 H2B_1 109.1
C3_1 C2_1 C1_1 103.3(8)
C3_1 C2_1 H2A_1 111.1
C3_1 C2_1 H2B_1 111.1
C2_1 C3_1 H3A_1 111.0
C2_1 C3_1 H3B_1 111.0
C2_1 C3_1 C4_1 103.9(8)
H3A_1 C3_1 H3B_1 109.0
C4_1 C3_1 H3A_1 111.0
C4_1 C3_1 H3B_1 111.0
O1_1 C4_1 H4A_1 109.3
O1_1 C4_1 H4B_1 109.3
C3_1 C4_1 O1_1 111.5(9)
C3_1 C4_1 H4A_1 109.3
C3_1 C4_1 H4B_1 109.3
H4A_1 C4_1 H4B_1 108.0
C4_2 O1_2 C1_2 98.6(13)
O1_2 C1_2 H1A_2 108.6
O1_2 C1_2 H1B_2 108.6
H1A_2 C1_2 H1B_2 107.6
C2_2 C1_2 O1_2 114.6(10)
C2_2 C1_2 H1A_2 108.6
C2_2 C1_2 H1B_2 108.6
C1_2 C2_2 H2A_2 111.4
C1_2 C2_2 H2B_2 111.4
H2A_2 C2_2 H2B_2 109.3
C3_2 C2_2 C1_2 101.7(10)
C3_2 C2_2 H2A_2 111.4
C3_2 C2_2 H2B_2 111.4
C2_2 C3_2 H3A_2 111.9
C2_2 C3_2 H3B_2 112.0
C2_2 C3_2 C4_2 99.1(10)
H3A_2 C3_2 H3B_2 109.6
C4_2 C3_2 H3A_2 112.0
C4_2 C3_2 H3B_2 111.9
O1_2 C4_2 C3_2 113.7(12)
O1_2 C4_2 H4A_2 108.8
O1_2 C4_2 H4B_2 108.8
C3_2 C4_2 H4A_2 108.8
C3_2 C4_2 H4B_2 108.8
H4A_2 C4_2 H4B_2 107.7

loop_
_geom_bond_atom_site_label_1
_geom_bond_atom_site_label_2
_geom_bond_distance
Br1 Mn1 2.5192(7)
Br2 Mn2 2.5148(6)
Mn1 P1 2.3549(10)
Mn1 C1 1.790(4)
Mn1 C2 1.856(4)
Mn1 C3 1.881(4)
Mn1 C4 1.885(4)
Mn2 P2 2.3496(10)
Mn2 C38 1.791(4)
Mn2 C39 1.845(4)
Mn2 C40 1.884(4)
Mn2 C41 1.860(4)
P1 C5 1.820(4)
P1 C11 1.820(4)
P1 C17 1.855(3)
P2 C25 1.853(3)
P2 C26 1.821(3)
P2 C32 1.825(4)
O1 C1 1.143(5)
O2 C2 1.121(5)
O3 C3 1.086(5)
O4 C4 1.132(5)
O5 H5 0.834(19)
O5 C23 1.380(4)
O6 C38 1.148(5)
O7 C39 1.129(5)
O8 C40 1.134(5)
O9 C41 1.143(4)
C5 C6 1.399(5)
C5 C10 1.405(5)
C6 H6 0.9500
C6 C7 1.382(5)
C7 H7 0.9500
C7 C8 1.384(6)
C8 H8 0.9500
C8 C9 1.365(7)
C9 H9 0.9500
C9 C10 1.386(6)
C10 H10 0.9500
C11 C12 1.407(5)
C11 C16 1.399(5)
C12 H12 0.9500
C12 C13 1.393(6)
C13 H13 0.9500
C13 C14 1.383(7)
C14 H14 0.9500
C14 C15 1.390(7)
C15 H15 0.9500
C15 C16 1.393(5)
C16 H16 0.9500
C17 H17A 0.9900
C17 H17B 0.9900
C17 C18 1.512(4)
C18 C19 1.395(5)
C18 C23 1.403(4)
C19 H19 0.9500
C19 C20 1.392(5)
C20 C21 1.387(5)
C20 C24 1.513(5)
C21 H21 0.9500
C21 C22 1.403(4)
C22 C23 1.402(4)
C22 C25 1.505(4)
C24 H24A 0.9800
C24 H24B 0.9800
C24 H24C 0.9800
C25 H25A 0.9900
C25 H25B 0.9900
C26 C27 1.396(5)
C26 C31 1.393(5)
C27 H27 0.9500
C27 C28 1.391(5)
C28 H28 0.9500
C28 C29 1.384(6)
C29 H29 0.9500
C29 C30 1.379(6)
C30 H30 0.9500
C30 C31 1.386(5)
C31 H31 0.9500
C32 C33 1.398(5)
C32 C37 1.401(5)
C33 H33 0.9500
C33 C34 1.383(6)
C34 H34 0.9500
C34 C35 1.389(7)
C35 H35 0.9500
C35 C36 1.393(7)
C36 H36 0.9500
C36 C37 1.393(5)
C37 H37 0.9500
O1_1 C1_1 1.396(13)
O1_1 C4_1 1.470(15)
C1_1 H1A_1 0.9900
C1_1 H1B_1 0.9900
C1_1 C2_1 1.479(17)
C2_1 H2A_1 0.9900
C2_1 H2B_1 0.9900
C2_1 C3_1 1.424(17)
C3_1 H3A_1 0.9900
C3_1 H3B_1 0.9900
C3_1 C4_1 1.475(17)
C4_1 H4A_1 0.9900
C4_1 H4B_1 0.9900
O1_2 C1_2 1.428(16)
O1_2 C4_2 1.396(17)
C1_2 H1A_2 0.9900
C1_2 H1B_2 0.9900
C1_2 C2_2 1.468(18)
C2_2 H2A_2 0.9900
C2_2 H2B_2 0.9900
C2_2 C3_2 1.460(18)
C3_2 H3A_2 0.9900
C3_2 H3B_2 0.9900
C3_2 C4_2 1.497(18)
C4_2 H4A_2 0.9900
C4_2 H4B_2 0.9900

loop_
_geom_torsion_atom_site_label_1
_geom_torsion_atom_site_label_2
_geom_torsion_atom_site_label_3
_geom_torsion_atom_site_label_4
_geom_torsion
Mn1 P1 C5 C6 -36.6(3)
Mn1 P1 C5 C10 154.2(3)
Mn1 P1 C11 C12 -87.2(3)
Mn1 P1 C11 C16 84.7(3)
Mn1 P1 C17 C18 177.4(2)
Mn2 P2 C25 C22 64.5(3)
Mn2 P2 C26 C27 -25.4(3)
Mn2 P2 C26 C31 165.1(2)
Mn2 P2 C32 C33 -90.8(3)
Mn2 P2 C32 C37 85.0(3)
P1 C5 C6 C7 -168.4(3)
P1 C5 C10 C9 168.9(3)
P1 C11 C12 C13 172.5(3)
P1 C11 C16 C15 -171.9(3)
P1 C17 C18 C19 -75.9(4)
P1 C17 C18 C23 109.7(3)
P2 C26 C27 C28 -169.8(3)
P2 C26 C31 C30 170.0(3)
P2 C32 C33 C34 177.6(3)
P2 C32 C37 C36 -177.2(3)
C5 P1 C11 C12 42.5(3)
C5 P1 C11 C16 -145.7(3)
C5 P1 C17 C18 50.9(3)
C5 C6 C7 C8 -0.7(6)
C6 C5 C10 C9 -0.2(5)
C6 C7 C8 C9 -0.6(6)
C7 C8 C9 C10 1.6(7)
C8 C9 C10 C5 -1.2(6)
C10 C5 C6 C7 1.1(5)
C11 P1 C5 C6 -162.5(3)
C11 P1 C5 C10 28.3(3)
C11 P1 C17 C18 -59.7(3)
C11 C12 C13 C14 -0.8(7)
C12 C11 C16 C15 -0.1(6)
C12 C13 C14 C15 0.3(8)
C13 C14 C15 C16 0.3(7)
C14 C15 C16 C11 -0.4(6)
C16 C11 C12 C13 0.7(6)
C17 P1 C5 C6 84.8(3)
C17 P1 C5 C10 -84.4(3)
C17 P1 C11 C12 150.7(3)
C17 P1 C11 C16 -37.5(3)
C17 C18 C19 C20 -176.2(3)
C17 C18 C23 O5 0.2(4)
C17 C18 C23 C22 174.9(3)
C18 C19 C20 C21 2.4(5)
C18 C19 C20 C24 -179.4(3)
C19 C18 C23 O5 -174.3(3)
C19 C18 C23 C22 0.3(5)
C19 C20 C21 C22 -1.6(5)
C20 C21 C22 C23 0.3(5)
C20 C21 C22 C25 173.4(3)
C21 C22 C23 O5 174.7(3)
C21 C22 C23 C18 0.4(5)
C21 C22 C25 P2 72.6(4)
C23 C18 C19 C20 -1.7(5)
C23 C22 C25 P2 -114.5(3)
C24 C20 C21 C22 -179.8(3)
C25 P2 C26 C27 104.6(3)
C25 P2 C26 C31 -64.9(3)
C25 P2 C32 C33 142.7(3)
C25 P2 C32 C37 -41.6(3)
C25 C22 C23 O5 1.7(5)
C25 C22 C23 C18 -172.7(3)
C26 P2 C25 C22 -66.0(3)
C26 P2 C32 C33 38.9(3)
C26 P2 C32 C37 -145.4(3)
C26 C27 C28 C29 0.5(5)
C27 C26 C31 C30 0.3(5)
C27 C28 C29 C30 -0.8(6)
C28 C29 C30 C31 0.8(6)
C29 C30 C31 C26 -0.5(6)
C31 C26 C27 C28 -0.3(5)
C32 P2 C25 C22 -172.8(3)
C32 P2 C26 C27 -151.0(3)
C32 P2 C26 C31 39.5(3)
C32 C33 C34 C35 -0.6(6)
C33 C32 C37 C36 -1.3(6)
C33 C34 C35 C36 -1.1(7)
C34 C35 C36 C37 1.6(7)
C35 C36 C37 C32 -0.4(6)
C37 C32 C33 C34 1.8(6)
O1_1 C1_1 C2_1 C3_1 24(2)
C1_1 O1_1 C4_1 C3_1 33(2)
C1_1 C2_1 C3_1 C4_1 -1(2)
C2_1 C3_1 C4_1 O1_1 -21(2)
C4_1 O1_1 C1_1 C2_1 -34(2)
O1_2 C1_2 C2_2 C3_2 23(4)
C1_2 O1_2 C4_2 C3_2 -21(3)
C1_2 C2_2 C3_2 C4_2 -31(3)
C2_2 C3_2 C4_2 O1_2 35(3)
C4_2 O1_2 C1_2 C2_2 -1(3)

loop_
_exptl_oxdiff_crystal_face_indexfrac_h
_exptl_oxdiff_crystal_face_indexfrac_k
_exptl_oxdiff_crystal_face_indexfrac_l
_exptl_oxdiff_crystal_face_x
_exptl_oxdiff_crystal_face_y
_exptl_oxdiff_crystal_face_z
-2.6837 -0.3226 -6.4935 0.1464 0.6095 0.7791
-21.8565 -3.9211 0.1744 0.1943 0.8116 -0.5510
-1.2669 17.0026 0.8302 -0.9996 0.0258 -0.0087
16.9994 10.9999 -0.0000 -0.6126 -0.6221 0.4708
17.0011 -11.0001 0.0000 0.6570 -0.6769 0.3052
-3.9993 -7.9997 6.0001 0.3351 -0.3364 -0.9303
-2.9988 -17.0000 0.0000 0.9771 0.0723 -0.1964
-5.0013 15.9999 -2.0000 -0.8894 0.3873 0.2659
